data_7117512
loop_
_publ_author_name
'R. N. Prasad Tulichala'
'K. C. Kumara Swamy'

_publ_section_title
;
 Palladium-catalysed decarboxylative nitrile insertion via C-H activation
 or self-coupling of indole-2-carboxylic acids: a new route to
 indolocarbolines and triindoles
;
_journal_name_full Chem.Commun.
_journal_page_first 12008
_journal_paper_doi 10.1039/C5cc03160e
_journal_volume 51
_journal_year 2015
_chemical_formula_sum 'C12 H10 N2'
_chemical_formula_weight 182.22
_chemical_name_systematic
; 
 ? 
;
_space_group_IT_number 14
_symmetry_cell_setting monoclinic
_symmetry_space_group_name_Hall '-P 2ybc'
_symmetry_space_group_name_H-M 'P 1 21/c 1'
_atom_sites_solution_hydrogens geom
_atom_sites_solution_primary direct
_atom_sites_solution_secondary difmap
_audit_creation_method SHELXL-97
_audit_update_record
;
2014-10-16 deposited with the CCDC.
2015-06-16 downloaded from the CCDC.
;
_cell_angle_alpha 90.00
_cell_angle_beta 92.165(2)
_cell_angle_gamma 90.00
_cell_formula_units_Z 4
_cell_length_a 9.0822(11)
_cell_length_b 14.3844(18)
_cell_length_c 7.6234(10)
_cell_measurement_temperature 298(2)
_cell_volume 995.2(2)
_computing_cell_refinement 'Bruker SMART'
_computing_data_collection 'Bruker SMART'
_computing_data_reduction 'Bruker SAINT'
_computing_molecular_graphics 'Bruker SHELXTL'
_computing_publication_material 'Bruker SHELXTL'
_computing_structure_refinement 'SHELXL-97 (Sheldrick, 1997)'
_computing_structure_solution 'SHELXS-97 (Sheldrick, 1990)'
_diffrn_ambient_temperature 298(2)
_diffrn_measured_fraction_theta_full 1.000
_diffrn_measured_fraction_theta_max 1.000
_diffrn_measurement_device_type none
_diffrn_measurement_method 'phi and omega scans'
_diffrn_radiation_monochromator graphite
_diffrn_radiation_source 'fine-focus sealed tube'
_diffrn_radiation_type MoK\a
_diffrn_radiation_wavelength 0.71073
_diffrn_reflns_av_R_equivalents 0.0290
_diffrn_reflns_av_sigmaI/netI 0.0206
_diffrn_reflns_limit_h_max 10
_diffrn_reflns_limit_h_min -10
_diffrn_reflns_limit_k_max 17
_diffrn_reflns_limit_k_min -17
_diffrn_reflns_limit_l_max 9
_diffrn_reflns_limit_l_min -9
_diffrn_reflns_number 9419
_diffrn_reflns_theta_full 25.00
_diffrn_reflns_theta_max 25.00
_diffrn_reflns_theta_min 2.24
_exptl_absorpt_coefficient_mu 0.074
_exptl_crystal_density_diffrn 1.216
_exptl_crystal_density_method 'not measured'
_exptl_crystal_description block
_exptl_crystal_F_000 384
_refine_diff_density_max 0.167
_refine_diff_density_min -0.122
_refine_diff_density_rms 0.027
_refine_ls_extinction_coef 0.021(5)
_refine_ls_extinction_expression Fc^*^=kFc[1+0.001xFc^2^\l^3^/sin(2\q)]^-1/4^
_refine_ls_extinction_method SHELXL
_refine_ls_goodness_of_fit_ref 1.070
_refine_ls_hydrogen_treatment mixed
_refine_ls_matrix_type full
_refine_ls_number_parameters 129
_refine_ls_number_reflns 1750
_refine_ls_number_restraints 0
_refine_ls_restrained_S_all 1.070
_refine_ls_R_factor_all 0.0549
_refine_ls_R_factor_gt 0.0458
_refine_ls_shift/su_max 0.000
_refine_ls_shift/su_mean 0.000
_refine_ls_structure_factor_coef Fsqd
_refine_ls_weighting_details 'calc w=1/[\s^2^(Fo^2^)+(0.0675P)^2^+0.1375P] where P=(Fo^2^+2Fc^2^)/3'
_refine_ls_weighting_scheme calc
_refine_ls_wR_factor_gt 0.1265
_refine_ls_wR_factor_ref 0.1329
_reflns_number_gt 1437
_reflns_number_total 1750
_reflns_threshold_expression >2sigma(I)
_cod_data_source_file c5cc03160e2-1.cif
_cod_data_source_block Compound-A
_cod_original_sg_symbol_H-M 'P2(1)/c  '
_cod_database_code 7117512

loop_
_symmetry_equiv_pos_as_xyz
'x, y, z'
'-x, y+1/2, -z+1/2'
'-x, -y, -z'
'x, -y-1/2, z-1/2'

loop_
_atom_site_label
_atom_site_type_symbol
_atom_site_fract_x
_atom_site_fract_y
_atom_site_fract_z
_atom_site_U_iso_or_equiv
_atom_site_adp_type
_atom_site_occupancy
_atom_site_symmetry_multiplicity
_atom_site_calc_flag
_atom_site_refinement_flags
_atom_site_disorder_assembly
_atom_site_disorder_group
N1 N 0.66846(14) 0.57774(9) 0.02874(19) 0.0686(4) Uani 1 1 d . . .
C7 C 0.82303(16) 0.48120(11) -0.1045(2) 0.0603(4) Uani 1 1 d . . .
C6 C 0.78175(15) 0.43856(11) 0.05694(19) 0.0579(4) Uani 1 1 d . . .
C10 C 0.91719(18) 0.44894(12) -0.2390(2) 0.0661(5) Uani 1 1 d . . .
H10 H 0.9224 0.4866 -0.3377 0.079 Uiso 1 1 calc R . .
C8 C 0.75080(18) 0.56517(12) -0.1133(2) 0.0692(5) Uani 1 1 d . . .
H8 H 0.7577 0.6076 -0.2047 0.083 Uiso 1 1 calc R . .
C5 C 0.81367(19) 0.35538(12) 0.1438(2) 0.0704(5) Uani 1 1 d . . .
H5 H 0.8795 0.3134 0.0973 0.084 Uiso 1 1 calc R . .
C1 C 0.68406(16) 0.50065(11) 0.1356(2) 0.0627(4) Uani 1 1 d . . .
C11 C 0.99737(18) 0.37217(12) -0.2394(2) 0.0665(5) Uani 1 1 d . . .
H11 H 0.9966 0.3331 -0.1422 0.080 Uiso 1 1 calc R . .
C9 C 0.5784(2) 0.65907(13) 0.0642(3) 0.0877(6) Uani 1 1 d . . .
H9A H 0.6244 0.6946 0.1576 0.132 Uiso 1 1 calc R . .
H9B H 0.4825 0.6394 0.0977 0.132 Uiso 1 1 calc R . .
H9C H 0.5691 0.6968 -0.0396 0.132 Uiso 1 1 calc R . .
C2 C 0.6193(2) 0.48128(14) 0.2935(3) 0.0837(6) Uani 1 1 d . . .
H2 H 0.5560 0.5235 0.3441 0.100 Uiso 1 1 calc R . .
C4 C 0.7476(2) 0.33580(15) 0.2980(2) 0.0901(6) Uani 1 1 d . . .
H4 H 0.7676 0.2795 0.3541 0.108 Uiso 1 1 calc R . .
C3 C 0.6518(3) 0.39791(16) 0.3721(3) 0.0992(7) Uani 1 1 d . . .
H3 H 0.6087 0.3827 0.4771 0.119 Uiso 1 1 calc R . .
C12 C 1.0846(2) 0.34715(12) -0.3830(2) 0.0707(5) Uani 1 1 d . . .
N2 N 1.1540(2) 0.32425(12) -0.4963(2) 0.0948(6) Uani 1 1 d . . .

loop_
_atom_site_aniso_label
_atom_site_aniso_U_11
_atom_site_aniso_U_22
_atom_site_aniso_U_33
_atom_site_aniso_U_23
_atom_site_aniso_U_13
_atom_site_aniso_U_12
N1 0.0568(8) 0.0627(8) 0.0866(10) -0.0064(7) 0.0089(7) 0.0022(6)
C7 0.0537(8) 0.0644(10) 0.0630(9) -0.0056(7) 0.0030(7) -0.0034(7)
C6 0.0496(8) 0.0639(9) 0.0599(9) -0.0088(7) 0.0002(6) -0.0023(7)
C10 0.0667(10) 0.0682(10) 0.0637(10) -0.0011(7) 0.0053(8) -0.0039(8)
C8 0.0637(10) 0.0666(10) 0.0775(11) 0.0032(8) 0.0043(8) -0.0019(8)
C5 0.0710(11) 0.0738(11) 0.0665(10) -0.0021(8) 0.0032(8) 0.0126(8)
C1 0.0531(8) 0.0637(9) 0.0715(10) -0.0091(8) 0.0036(7) -0.0016(7)
C11 0.0665(10) 0.0671(10) 0.0665(10) -0.0044(8) 0.0072(7) -0.0057(8)
C9 0.0698(11) 0.0663(12) 0.1274(16) -0.0096(11) 0.0086(11) 0.0092(9)
C2 0.0808(12) 0.0881(13) 0.0837(12) -0.0125(10) 0.0259(10) 0.0093(10)
C4 0.1044(15) 0.0927(14) 0.0739(12) 0.0141(10) 0.0158(10) 0.0214(11)
C3 0.1133(17) 0.1105(17) 0.0761(12) 0.0109(12) 0.0334(12) 0.0177(14)
C12 0.0733(11) 0.0652(11) 0.0742(11) -0.0087(8) 0.0110(9) 0.0004(8)
N2 0.1078(13) 0.0898(12) 0.0888(11) -0.0087(9) 0.0309(10) 0.0132(10)

loop_
_atom_type_symbol
_atom_type_description
_atom_type_scat_dispersion_real
_atom_type_scat_dispersion_imag
_atom_type_scat_source
C C 0.0033 0.0016 'International Tables Vol C Tables 4.2.6.8 and 6.1.1.4'
H H 0.0000 0.0000 'International Tables Vol C Tables 4.2.6.8 and 6.1.1.4'
N N 0.0061 0.0033 'International Tables Vol C Tables 4.2.6.8 and 6.1.1.4'

loop_
_geom_angle_atom_site_label_1
_geom_angle_atom_site_label_2
_geom_angle_atom_site_label_3
_geom_angle
_geom_angle_site_symmetry_1
_geom_angle_site_symmetry_3
C8 N1 C1 108.53(13) . .
C8 N1 C9 125.94(15) . .
C1 N1 C9 125.53(15) . .
C8 C7 C10 123.00(16) . .
C8 C7 C6 106.10(14) . .
C10 C7 C6 130.89(15) . .
C5 C6 C1 117.73(15) . .
C5 C6 C7 135.84(14) . .
C1 C6 C7 106.42(14) . .
C11 C10 C7 127.89(16) . .
N1 C8 C7 110.85(15) . .
C4 C5 C6 119.68(16) . .
N1 C1 C2 129.48(15) . .
N1 C1 C6 108.09(14) . .
C2 C1 C6 122.42(16) . .
C10 C11 C12 122.43(16) . .
C3 C2 C1 117.68(17) . .
C5 C4 C3 121.38(19) . .
C2 C3 C4 121.09(18) . .
N2 C12 C11 177.81(19) . .

loop_
_geom_bond_atom_site_label_1
_geom_bond_atom_site_label_2
_geom_bond_distance
_geom_bond_site_symmetry_2
N1 C8 1.351(2) .
N1 C1 1.380(2) .
N1 C9 1.458(2) .
C7 C8 1.375(2) .
C7 C10 1.437(2) .
C7 C6 1.437(2) .
C6 C5 1.393(2) .
C6 C1 1.409(2) .
C10 C11 1.323(2) .
C5 C4 1.369(2) .
C1 C2 1.388(2) .
C11 C12 1.422(2) .
C2 C3 1.368(3) .
C4 C3 1.383(3) .
C12 N2 1.137(2) .
